data_7721030
loop_
_publ_author_name
'Maliuzhenko, Vladyslav'
'Weselski, Marek'
'Ksiazek, Maria'
'Hochd\"orffer, Tim'
'Wolny, Juliusz A.'
'Kusz, Joachim'
'Bronisz, Robert'
'Sch\"unemann, Volker'

_publ_section_title
;
 A novel family of heteroleptic 1D chain spin-crossover complexes and its
 DFT modelling. How the formation of polynuclear chains modifies the
 ligand-field effects on spin transition
;
_journal_name_full 'Dalton Transactions'
_journal_paper_doi 10.1039/D6DT00320F
_journal_year 2026
_chemical_formula_moiety
;
C22 H24 Fe N16, 2(B F4), 0.95(C H4 O)
;
_chemical_formula_sum 'C22.95 H27.8 B2 F8 Fe N16 O0.95'
_chemical_formula_weight 772.48
_space_group_crystal_system monoclinic
_space_group_IT_number 15
_space_group_name_Hall '-C 2yc'
_space_group_name_H-M_alt 'C 1 2/c 1'
_atom_sites_solution_hydrogens mixed
_audit_creation_method SHELXL-2019/2
_audit_update_record
;
2023-04-27 deposited with the CCDC.	2026-05-13 downloaded from the CCDC.
;
_cell_angle_alpha 90
_cell_angle_beta 100.243(5)
_cell_angle_gamma 90
_cell_formula_units_Z 4
_cell_length_a 15.7542(7)
_cell_length_b 12.9367(6)
_cell_length_c 15.6423(9)
_cell_measurement_reflns_used 5249
_cell_measurement_temperature 250(1)
_cell_measurement_theta_max 25.6000
_cell_measurement_theta_min 3.4010
_cell_volume 3137.2(3)
_computing_cell_refinement 'CrysAlisPro 1.171.38.41q (Rigaku OD, 2015)'
_computing_data_collection 'CrysAlisPro 1.171.38.41q (Rigaku OD, 2015)'
_computing_data_reduction 'CrysAlisPro 1.171.38.41q (Rigaku OD, 2015)'
_computing_structure_refinement 'SHELXL-2019/2 (Sheldrick, 2015)'
_computing_structure_solution 'SHELXS-2013 (Sheldrick, 2015)'
_diffrn_ambient_temperature 250(1)
_diffrn_detector_area_resol_mean 10.4498
_diffrn_measured_fraction_theta_full 0.998
_diffrn_measured_fraction_theta_max 0.998
_diffrn_measurement_device_type
;
SuperNova diffractometer (Agilent Technologies) with Atlas detector
;
_diffrn_measurement_method '\w scans'
_diffrn_radiation_type MoK\a
_diffrn_radiation_wavelength 0.71073
_diffrn_reflns_av_R_equivalents 0.0709
_diffrn_reflns_av_unetI/netI 0.0403
_diffrn_reflns_Laue_measured_fraction_full 0.998
_diffrn_reflns_Laue_measured_fraction_max 0.998
_diffrn_reflns_limit_h_max 19
_diffrn_reflns_limit_h_min -17
_diffrn_reflns_limit_k_max 16
_diffrn_reflns_limit_k_min -15
_diffrn_reflns_limit_l_max 19
_diffrn_reflns_limit_l_min -19
_diffrn_reflns_number 26053
_diffrn_reflns_point_group_measured_fraction_full 0.998
_diffrn_reflns_point_group_measured_fraction_max 0.998
_diffrn_reflns_theta_full 25.242
_diffrn_reflns_theta_max 26.372
_diffrn_reflns_theta_min 3.149
_diffrn_source 'micro-focus sealed X-ray tube'
_exptl_absorpt_coefficient_mu 0.579
_exptl_absorpt_correction_T_max 1.00000
_exptl_absorpt_correction_T_min 0.68162
_exptl_absorpt_correction_type multi-scan
_exptl_absorpt_process_details
;
CrysAlisPro 1.171.38.41q (Rigaku Oxford Diffraction, 2015)
Empirical absorption correction using spherical harmonics,
 implemented in SCALE3 ABSPACK scaling algorithm.
;
_exptl_crystal_density_diffrn 1.636
_exptl_crystal_description plate
_exptl_crystal_F_000 1572
_exptl_crystal_size_max 0.170
_exptl_crystal_size_mid 0.120
_exptl_crystal_size_min 0.030
_refine_diff_density_max 0.896
_refine_diff_density_min -0.455
_refine_diff_density_rms 0.083
_refine_ls_extinction_method none
_refine_ls_goodness_of_fit_ref 1.065
_refine_ls_hydrogen_treatment constr
_refine_ls_matrix_type full
_refine_ls_number_parameters 238
_refine_ls_number_reflns 3210
_refine_ls_number_restraints 2
_refine_ls_restrained_S_all 1.071
_refine_ls_R_factor_all 0.0855
_refine_ls_R_factor_gt 0.0641
_refine_ls_shift/su_max 0.000
_refine_ls_shift/su_mean 0.000
_refine_ls_structure_factor_coef Fsqd
_refine_ls_weighting_details 'w=1/[\s^2^(Fo^2^)+(0.0957P)^2^+8.0813P] where P=(Fo^2^+2Fc^2^)/3'
_refine_ls_weighting_scheme calc
_refine_ls_wR_factor_gt 0.1690
_refine_ls_wR_factor_ref 0.1936
_reflns_Friedel_coverage 0.000
_reflns_number_gt 2408
_reflns_number_total 3210
_reflns_threshold_expression 'I > 2\s(I)'
_cod_data_source_file d6dt00320f10.cif
_cod_data_source_block 4_2_rb20_145_1c_250K
_cod_original_sg_symbol_H-M 'C 2/c'
_cod_original_formula_sum 'C22.95 H27.80 B2 F8 Fe N16 O0.95'
_cod_database_code 7721030
_shelx_shelxl_version_number 2019/2
_shelx_space_group_comment
;
The symmetry employed for this shelxl refinement is uniquely defined
by the following loop, which should always be used as a source of
symmetry information in preference to the above space-group names.
They are only intended as comments.
;
_shelx_estimated_absorpt_t_min 0.908
_shelx_estimated_absorpt_t_max 0.983

loop_
_space_group_symop_operation_xyz
'x, y, z'
'-x, y, -z+1/2'
'x+1/2, y+1/2, z'
'-x+1/2, y+1/2, -z+1/2'
'-x, -y, -z'
'x, -y, z-1/2'
'-x+1/2, -y+1/2, -z'
'x+1/2, -y+1/2, z-1/2'

loop_
_atom_site_label
_atom_site_type_symbol
_atom_site_fract_x
_atom_site_fract_y
_atom_site_fract_z
_atom_site_U_iso_or_equiv
_atom_site_adp_type
_atom_site_occupancy
_atom_site_site_symmetry_order
_atom_site_calc_flag
_atom_site_refinement_flags_posn
_atom_site_refinement_flags_adp
_atom_site_refinement_flags_occupancy
_atom_site_disorder_assembly
_atom_site_disorder_group
Fe1 Fe 0.250000 0.250000 0.000000 0.0332(3) Uani 1 2 d S . P . .
N1 N 0.17978(18) 0.1638(2) -0.1122(2) 0.0365(7) Uani 1 1 d . . . . .
C2 C 0.1905(2) 0.0609(3) -0.1063(3) 0.0391(8) Uani 1 1 d . . . . .
C3 C 0.1650(3) -0.0035(3) -0.1752(3) 0.0550(11) Uani 1 1 d . . . . .
H3 H 0.175837 -0.074832 -0.169825 0.066 Uiso 1 1 calc R U . . .
C4 C 0.1235(3) 0.0368(4) -0.2519(3) 0.0582(11) Uani 1 1 d . . . . .
H4 H 0.104611 -0.006180 -0.299922 0.070 Uiso 1 1 calc R U . . .
C5 C 0.1100(3) 0.1413(3) -0.2574(3) 0.0519(10) Uani 1 1 d . . . . .
H5 H 0.080880 0.170923 -0.309210 0.062 Uiso 1 1 calc R U . . .
C6 C 0.1392(2) 0.2018(3) -0.1872(3) 0.0436(9) Uani 1 1 d . . . . .
H6 H 0.130234 0.273586 -0.192034 0.052 Uiso 1 1 calc R U . . .
N11 N 0.27379(18) -0.0654(2) 0.0870(2) 0.0393(7) Uani 1 1 d . . . . .
N12 N 0.2326(2) -0.0712(3) 0.0036(2) 0.0440(8) Uani 1 1 d . . . . .
C13 C 0.2310(2) 0.0244(3) -0.0210(3) 0.0365(8) Uani 1 1 d . . . . .
N14 N 0.26835(19) 0.0912(2) 0.0406(2) 0.0368(7) Uani 1 1 d . . . . .
C15 C 0.2947(2) 0.0316(3) 0.1074(3) 0.0403(8) Uani 1 1 d . . . . .
H15 H 0.324040 0.054217 0.161810 0.048 Uiso 1 1 calc R U . . .
C16 C 0.2966(2) -0.1585(3) 0.1380(3) 0.0457(10) Uani 1 1 d . . . . .
H16A H 0.247497 -0.206153 0.129708 0.055 Uiso 1 1 calc R U . . .
H16B H 0.310508 -0.140610 0.199775 0.055 Uiso 1 1 calc R U . . .
C17 C 0.3738(3) -0.2108(3) 0.1105(3) 0.0533(11) Uani 1 1 d . . . . .
H17A H 0.387714 -0.274243 0.144319 0.064 Uiso 1 1 calc R U . . .
H17B H 0.359384 -0.229924 0.048961 0.064 Uiso 1 1 calc R U . . .
C18 C 0.4497(2) -0.1414(3) 0.1240(3) 0.0463(9) Uani 1 1 d . . . . .
H18B H 0.438483 -0.082217 0.084438 0.056 Uiso 1 1 calc R U . . .
H18A H 0.459469 -0.114994 0.183654 0.056 Uiso 1 1 calc R U . . .
N21 N 0.5267(2) -0.1955(3) 0.1084(2) 0.0447(8) Uani 1 1 d . . . . .
N22 N 0.5687(3) -0.2605(3) 0.1666(3) 0.0691(13) Uani 1 1 d . . . . .
N23 N 0.6348(2) -0.2904(4) 0.1375(3) 0.0654(12) Uani 1 1 d . . . . .
N24 N 0.6379(2) -0.2444(2) 0.0616(2) 0.0372(7) Uani 1 1 d . . . . .
C25 C 0.5689(2) -0.1873(3) 0.0444(2) 0.0379(8) Uani 1 1 d . . . . .
H25 H 0.552434 -0.146911 -0.005824 0.046 Uiso 1 1 calc R U . . .
B1 B 0.4089(4) -0.0782(4) -0.1411(4) 0.0575(13) Uani 1 1 d . . . . .
F1 F 0.4874(2) -0.1187(3) -0.1450(2) 0.0962(12) Uani 1 1 d . . . . .
F2 F 0.4101(2) -0.0351(2) -0.06251(18) 0.0731(8) Uani 1 1 d . . . . .
F3 F 0.3457(3) -0.1480(3) -0.1593(3) 0.1212(16) Uani 1 1 d . . . . .
F4 F 0.3922(2) -0.0002(3) -0.2027(2) 0.0977(11) Uani 1 1 d . . . . .
O98 O 0.002(2) 0.0128(17) 0.009(3) 0.188(8) Uiso 0.475(10) 1 d D . P A -1
H98 H 0.016803 0.052542 0.050887 0.282 Uiso 0.475(10) 1 d DR U P A -1
C99 C 0.0350(10) -0.0902(13) 0.0191(14) 0.135(8) Uani 0.475(10) 1 d D . P A -1
H99A H 0.044708 -0.115565 -0.036744 0.202 Uiso 0.475(10) 1 calc R U P A -1
H99B H -0.006162 -0.134648 0.040536 0.202 Uiso 0.475(10) 1 calc R U P A -1
H99C H 0.089020 -0.090230 0.059999 0.202 Uiso 0.475(10) 1 calc R U P A -1

loop_
_atom_site_aniso_label
_atom_site_aniso_U_11
_atom_site_aniso_U_22
_atom_site_aniso_U_33
_atom_site_aniso_U_23
_atom_site_aniso_U_13
_atom_site_aniso_U_12
Fe1 0.0338(4) 0.0273(4) 0.0389(4) -0.0003(3) 0.0073(3) 0.0047(3)
N1 0.0374(15) 0.0322(15) 0.0399(16) 0.0021(12) 0.0064(13) 0.0015(12)
C2 0.0360(17) 0.0359(19) 0.046(2) -0.0007(16) 0.0076(15) -0.0064(14)
C3 0.070(3) 0.037(2) 0.055(3) -0.0063(19) 0.003(2) -0.0095(19)
C4 0.074(3) 0.047(2) 0.049(3) -0.0042(19) -0.002(2) -0.013(2)
C5 0.051(2) 0.053(2) 0.048(2) 0.0018(19) -0.0004(19) -0.0062(19)
C6 0.049(2) 0.038(2) 0.042(2) 0.0048(16) 0.0014(17) 0.0015(16)
N11 0.0344(15) 0.0318(15) 0.0528(19) 0.0066(14) 0.0109(14) -0.0007(12)
N12 0.0411(16) 0.0343(17) 0.055(2) 0.0068(14) 0.0031(15) -0.0036(13)
C13 0.0337(16) 0.0287(18) 0.048(2) 0.0036(15) 0.0109(15) 0.0029(13)
N14 0.0385(15) 0.0301(15) 0.0412(17) 0.0006(13) 0.0050(13) 0.0050(12)
C15 0.0388(18) 0.0368(19) 0.045(2) 0.0035(16) 0.0077(16) 0.0074(15)
C16 0.0361(18) 0.035(2) 0.067(3) 0.0180(18) 0.0111(18) 0.0009(15)
C17 0.049(2) 0.030(2) 0.080(3) 0.013(2) 0.007(2) 0.0039(17)
C18 0.042(2) 0.044(2) 0.054(2) -0.0019(18) 0.0116(18) 0.0032(16)
N21 0.0402(16) 0.048(2) 0.0470(19) 0.0094(15) 0.0111(14) 0.0069(14)
N22 0.060(2) 0.092(3) 0.061(3) 0.038(2) 0.026(2) 0.034(2)
N23 0.058(2) 0.078(3) 0.066(3) 0.039(2) 0.025(2) 0.030(2)
N24 0.0376(16) 0.0340(16) 0.0411(17) 0.0053(13) 0.0099(13) 0.0048(12)
C25 0.0357(17) 0.0410(19) 0.0390(19) 0.0067(16) 0.0116(15) 0.0060(15)
B1 0.061(3) 0.058(3) 0.055(3) -0.004(2) 0.015(2) -0.003(2)
F1 0.085(2) 0.130(3) 0.076(2) 0.011(2) 0.0210(18) 0.043(2)
F2 0.096(2) 0.0724(19) 0.0517(16) -0.0169(14) 0.0148(15) -0.0071(16)
F3 0.117(3) 0.091(3) 0.162(4) -0.065(3) 0.042(3) -0.042(2)
F4 0.105(3) 0.113(3) 0.070(2) 0.030(2) 0.0018(19) 0.014(2)
C99 0.091(10) 0.128(15) 0.174(19) 0.058(13) -0.007(11) -0.043(10)

loop_
_atom_type_symbol
_atom_type_description
_atom_type_scat_dispersion_real
_atom_type_scat_dispersion_imag
_atom_type_scat_source
C C 0.0033 0.0016 'International Tables Vol C Tables 4.2.6.8 and 6.1.1.4'
H H 0.0000 0.0000 'International Tables Vol C Tables 4.2.6.8 and 6.1.1.4'
B B 0.0013 0.0007 'International Tables Vol C Tables 4.2.6.8 and 6.1.1.4'
F F 0.0171 0.0103 'International Tables Vol C Tables 4.2.6.8 and 6.1.1.4'
Fe Fe 0.3463 0.8444 'International Tables Vol C Tables 4.2.6.8 and 6.1.1.4'
N N 0.0061 0.0033 'International Tables Vol C Tables 4.2.6.8 and 6.1.1.4'
O O 0.0106 0.0060 'International Tables Vol C Tables 4.2.6.8 and 6.1.1.4'

loop_
_geom_angle_atom_site_label_1
_geom_angle_atom_site_label_2
_geom_angle_atom_site_label_3
_geom_angle
_geom_angle_site_symmetry_1
_geom_angle_site_symmetry_3
_geom_angle_publ_flag
N14 Fe1 N14 180.0 . 7 ?
N14 Fe1 N24 91.26(11) . 5_655 ?
N14 Fe1 N24 88.74(11) 7 5_655 ?
N14 Fe1 N24 88.74(11) . 3_455 ?
N14 Fe1 N24 91.26(11) 7 3_455 ?
N24 Fe1 N24 180.0(2) 5_655 3_455 ?
N14 Fe1 N1 103.07(11) . 7 ?
N14 Fe1 N1 76.93(11) 7 7 ?
N24 Fe1 N1 92.18(11) 5_655 7 ?
N24 Fe1 N1 87.82(11) 3_455 7 ?
N14 Fe1 N1 76.94(11) . . ?
N14 Fe1 N1 103.06(11) 7 . ?
N24 Fe1 N1 87.83(11) 5_655 . ?
N24 Fe1 N1 92.17(11) 3_455 . ?
N1 Fe1 N1 180.0 7 . ?
C6 N1 C2 117.6(3) . . ?
C6 N1 Fe1 127.6(3) . . ?
C2 N1 Fe1 114.1(2) . . ?
N1 C2 C3 122.4(4) . . ?
N1 C2 C13 114.5(3) . . ?
C3 C2 C13 123.1(4) . . ?
C4 C3 C2 119.3(4) . . ?
C4 C3 H3 120.4 . . ?
C2 C3 H3 120.4 . . ?
C3 C4 C5 118.5(4) . . ?
C3 C4 H4 120.7 . . ?
C5 C4 H4 120.7 . . ?
C6 C5 C4 119.5(4) . . ?
C6 C5 H5 120.3 . . ?
C4 C5 H5 120.3 . . ?
N1 C6 C5 122.7(4) . . ?
N1 C6 H6 118.7 . . ?
C5 C6 H6 118.7 . . ?
C15 N11 N12 110.0(3) . . ?
C15 N11 C16 128.8(3) . . ?
N12 N11 C16 120.9(3) . . ?
C13 N12 N11 102.5(3) . . ?
N12 C13 N14 114.6(3) . . ?
N12 C13 C2 124.6(4) . . ?
N14 C13 C2 120.8(3) . . ?
C15 N14 C13 103.2(3) . . ?
C15 N14 Fe1 143.7(3) . . ?
C13 N14 Fe1 112.5(2) . . ?
N14 C15 N11 109.7(4) . . ?
N14 C15 H15 125.2 . . ?
N11 C15 H15 125.2 . . ?
N11 C16 C17 110.2(3) . . ?
N11 C16 H16A 109.6 . . ?
C17 C16 H16A 109.6 . . ?
N11 C16 H16B 109.6 . . ?
C17 C16 H16B 109.6 . . ?
H16A C16 H16B 108.1 . . ?
C18 C17 C16 110.9(3) . . ?
C18 C17 H17A 109.5 . . ?
C16 C17 H17A 109.5 . . ?
C18 C17 H17B 109.5 . . ?
C16 C17 H17B 109.5 . . ?
H17A C17 H17B 108.1 . . ?
N21 C18 C17 111.1(3) . . ?
N21 C18 H18B 109.4 . . ?
C17 C18 H18B 109.4 . . ?
N21 C18 H18A 109.4 . . ?
C17 C18 H18A 109.4 . . ?
H18B C18 H18A 108.0 . . ?
C25 N21 N22 108.6(3) . . ?
C25 N21 C18 130.0(3) . . ?
N22 N21 C18 121.2(3) . . ?
N23 N22 N21 106.7(3) . . ?
N22 N23 N24 110.2(3) . . ?
C25 N24 N23 106.0(3) . . ?
C25 N24 Fe1 130.2(3) . 3_545 ?
N23 N24 Fe1 123.0(2) . 3_545 ?
N21 C25 N24 108.4(3) . . ?
N21 C25 H25 125.8 . . ?
N24 C25 H25 125.8 . . ?
F3 B1 F2 111.3(5) . . ?
F3 B1 F1 112.4(5) . . ?
F2 B1 F1 109.7(5) . . ?
F3 B1 F4 107.5(5) . . ?
F2 B1 F4 107.6(4) . . ?
F1 B1 F4 108.2(4) . . ?
C99 O98 H98 116.4 . . ?
O98 C99 H99A 109.5 . . ?
O98 C99 H99B 109.5 . . ?
H99A C99 H99B 109.5 . . ?
O98 C99 H99C 109.5 . . ?
H99A C99 H99C 109.5 . . ?
H99B C99 H99C 109.5 . . ?

loop_
_geom_bond_atom_site_label_1
_geom_bond_atom_site_label_2
_geom_bond_distance
_geom_bond_site_symmetry_2
_geom_bond_publ_flag
Fe1 N14 2.154(3) . ?
Fe1 N14 2.154(3) 7 ?
Fe1 N24 2.158(3) 5_655 ?
Fe1 N24 2.158(3) 3_455 ?
Fe1 N1 2.204(3) 7 ?
Fe1 N1 2.204(3) . ?
N1 C6 1.327(5) . ?
N1 C2 1.342(5) . ?
C2 C3 1.365(6) . ?
C2 C13 1.452(5) . ?
C3 C4 1.363(6) . ?
C3 H3 0.9400 . ?
C4 C5 1.368(6) . ?
C4 H4 0.9400 . ?
C5 C6 1.360(6) . ?
C5 H5 0.9400 . ?
C6 H6 0.9400 . ?
N11 C15 1.322(5) . ?
N11 N12 1.351(5) . ?
N11 C16 1.454(5) . ?
N12 C13 1.293(5) . ?
C13 N14 1.349(5) . ?
N14 C15 1.306(5) . ?
C15 H15 0.9400 . ?
C16 C17 1.519(6) . ?
C16 H16A 0.9800 . ?
C16 H16B 0.9800 . ?
C17 C18 1.481(6) . ?
C17 H17A 0.9800 . ?
C17 H17B 0.9800 . ?
C18 N21 1.458(5) . ?
C18 H18B 0.9800 . ?
C18 H18A 0.9800 . ?
N21 C25 1.302(5) . ?
N21 N22 1.327(5) . ?
N22 N23 1.268(5) . ?
N23 N24 1.336(5) . ?
N24 C25 1.302(4) . ?
C25 H25 0.9400 . ?
B1 F3 1.336(6) . ?
B1 F2 1.347(6) . ?
B1 F1 1.354(6) . ?
B1 F4 1.388(7) . ?
O98 C99 1.430(2) . ?
O98 H98 0.8300 . ?
C99 H99A 0.9700 . ?
C99 H99B 0.9700 . ?
C99 H99C 0.9700 . ?

loop_
_geom_torsion_atom_site_label_1
_geom_torsion_atom_site_label_2
_geom_torsion_atom_site_label_3
_geom_torsion_atom_site_label_4
_geom_torsion
_geom_torsion_site_symmetry_1
_geom_torsion_site_symmetry_2
_geom_torsion_site_symmetry_3
_geom_torsion_site_symmetry_4
_geom_torsion_publ_flag
C6 N1 C2 C3 3.2(5) . . . . ?
Fe1 N1 C2 C3 -168.2(3) . . . . ?
C6 N1 C2 C13 -176.7(3) . . . . ?
Fe1 N1 C2 C13 11.9(4) . . . . ?
N1 C2 C3 C4 -3.1(7) . . . . ?
C13 C2 C3 C4 176.8(4) . . . . ?
C2 C3 C4 C5 0.9(7) . . . . ?
C3 C4 C5 C6 0.9(7) . . . . ?
C2 N1 C6 C5 -1.2(6) . . . . ?
Fe1 N1 C6 C5 168.9(3) . . . . ?
C4 C5 C6 N1 -0.9(7) . . . . ?
C15 N11 N12 C13 -0.3(4) . . . . ?
C16 N11 N12 C13 -174.4(3) . . . . ?
N11 N12 C13 N14 0.1(4) . . . . ?
N11 N12 C13 C2 -177.9(3) . . . . ?
N1 C2 C13 N12 166.2(3) . . . . ?
C3 C2 C13 N12 -13.6(6) . . . . ?
N1 C2 C13 N14 -11.6(5) . . . . ?
C3 C2 C13 N14 168.5(4) . . . . ?
N12 C13 N14 C15 0.1(4) . . . . ?
C2 C13 N14 C15 178.2(3) . . . . ?
N12 C13 N14 Fe1 -173.2(2) . . . . ?
C2 C13 N14 Fe1 4.9(4) . . . . ?
C13 N14 C15 N11 -0.3(4) . . . . ?
Fe1 N14 C15 N11 169.2(3) . . . . ?
N12 N11 C15 N14 0.4(4) . . . . ?
C16 N11 C15 N14 173.9(3) . . . . ?
C15 N11 C16 C17 -97.7(5) . . . . ?
N12 N11 C16 C17 75.3(4) . . . . ?
N11 C16 C17 C18 60.5(5) . . . . ?
C16 C17 C18 N21 172.6(3) . . . . ?
C17 C18 N21 C25 107.9(5) . . . . ?
C17 C18 N21 N22 -76.9(5) . . . . ?
C25 N21 N22 N23 0.0(6) . . . . ?
C18 N21 N22 N23 -176.2(4) . . . . ?
N21 N22 N23 N24 1.2(6) . . . . ?
N22 N23 N24 C25 -1.9(6) . . . . ?
N22 N23 N24 Fe1 168.5(3) . . . 3_545 ?
N22 N21 C25 N24 -1.2(5) . . . . ?
C18 N21 C25 N24 174.6(4) . . . . ?
N23 N24 C25 N21 1.8(5) . . . . ?
Fe1 N24 C25 N21 -167.6(3) 3_545 . . . ?
